data_2311201
loop_
_publ_author_name
'Vinutha, N.'
'Madan Kumar, S.'
'Nithinchandra, ?'
'Balakrishna, Kalluraya'
'Lokanath, N. K.'
'Revannasiddaiah, D.'

_publ_section_title
;
 1-[5-Methyl-1-(4-nitro-phen-yl)-1H-1,2,3-triazol-4-yl]ethanone.
;
_journal_coeditor_code IS5313
_journal_issue 'Pt 11'
_journal_name_full 'Acta crystallographica. Section E, Structure reports online'
_journal_page_first o1724
_journal_paper_doi 10.1107/S1600536813029425
_journal_volume 69
_journal_year 2013
_chemical_formula_iupac 'C11 H10 N4 O3'
_chemical_formula_moiety 'C11 H10 N4 O3'
_chemical_formula_sum 'C11 H10 N4 O3'
_chemical_formula_weight 246.23
_chemical_name_systematic
;
1-[5-Methyl-1-(4-nitrophenyl)-1<i>H</i>-1,2,3-triazol-4-yl]ethanone
;
_space_group_IT_number 29
_space_group_name_Hall 'P 2c -2ac'
_space_group_name_H-M_alt 'P c a 21'
_symmetry_cell_setting orthorhombic
_symmetry_space_group_name_Hall 'P 2c -2ac'
_symmetry_space_group_name_H-M 'P c a 21'
_atom_sites_solution_hydrogens geom
_atom_sites_solution_primary direct
_atom_sites_solution_secondary difmap
_cell_angle_alpha 90
_cell_angle_beta 90
_cell_angle_gamma 90
_cell_formula_units_Z 8
_cell_length_a 7.2786(10)
_cell_length_b 11.5055(16)
_cell_length_c 27.220(4)
_cell_measurement_reflns_used 1910
_cell_measurement_temperature 296
_cell_measurement_theta_max 64.2
_cell_measurement_theta_min 3.2
_cell_volume 2279.5(6)
_computing_cell_refinement 'SAINT (Bruker, 2013)'
_computing_data_collection 'APEX2 (Bruker, 2013)'
_computing_data_reduction 'SAINT (Bruker, 2013)'
_computing_molecular_graphics 'Mercury (Macrae <i>et al.</i>, 2008)'
_computing_publication_material 'Mercury (Macrae <i>et al.</i>, 2008)'
_computing_structure_refinement 'SHELXL97 (Sheldrick, 2008)'
_computing_structure_solution 'SHELXS97 (Sheldrick, 2008)'
_diffrn_ambient_temperature 296
_diffrn_detector_area_resol_mean 10.7
_diffrn_measured_fraction_theta_full 0.976
_diffrn_measured_fraction_theta_max 0.976
_diffrn_measurement_device_type 'Bruker X8 Proteum'
_diffrn_measurement_method '\f and \w scans'
_diffrn_radiation_monochromator 'Helios multilayer optics'
_diffrn_radiation_source 'Bruker MicroStar microfocus rotating anode'
_diffrn_radiation_type CuK\a
_diffrn_radiation_wavelength 1.54178
_diffrn_reflns_av_R_equivalents 0.0574
_diffrn_reflns_av_sigmaI/netI 0.0436
_diffrn_reflns_limit_h_max 8
_diffrn_reflns_limit_h_min -8
_diffrn_reflns_limit_k_max 13
_diffrn_reflns_limit_k_min -5
_diffrn_reflns_limit_l_max 31
_diffrn_reflns_limit_l_min -30
_diffrn_reflns_number 8697
_diffrn_reflns_reduction_process
;
;
_diffrn_reflns_theta_full 64.16
_diffrn_reflns_theta_max 64.16
_diffrn_reflns_theta_min 3.25
_exptl_absorpt_coefficient_mu 0.912
_exptl_absorpt_correction_T_max 0.831
_exptl_absorpt_correction_T_min 0.818
_exptl_absorpt_correction_type multi-scan
_exptl_absorpt_process_details '(SADABS; Bruker, 2013)'
_exptl_crystal_colour red
_exptl_crystal_density_diffrn 1.435
_exptl_crystal_density_method 'Not Measured'
_exptl_crystal_description block
_exptl_crystal_F_000 1024
_exptl_crystal_size_max 0.230
_exptl_crystal_size_mid 0.220
_exptl_crystal_size_min 0.210
_refine_diff_density_max 0.173
_refine_diff_density_min -0.166
_refine_ls_extinction_method none
_refine_ls_goodness_of_fit_ref 1.075
_refine_ls_hydrogen_treatment constr
_refine_ls_matrix_type full
_refine_ls_number_parameters 329
_refine_ls_number_reflns 1910
_refine_ls_number_restraints 1
_refine_ls_restrained_S_all 1.075
_refine_ls_R_factor_all 0.0532
_refine_ls_R_factor_gt 0.0457
_refine_ls_shift/su_max 0.000
_refine_ls_shift/su_mean 0.000
_refine_ls_structure_factor_coef Fsqd
_refine_ls_weighting_details 'calc w=1/[\s^2^(Fo^2^)+(0.0932P)^2^]         where P=(Fo^2^+2Fc^2^)/3'
_refine_ls_weighting_scheme calc
_refine_ls_wR_factor_gt 0.1317
_refine_ls_wR_factor_ref 0.1381
_reflns_number_gt 1617
_reflns_number_total 1910
_reflns_threshold_expression I>2\s(I)
_cod_data_source_file is5313sup1.cif
_cod_data_source_block I
_cod_database_code 2311201

loop_
_symmetry_equiv_pos_site_id
_symmetry_equiv_pos_as_xyz
1 x,y,z
2 -x,-y,1/2+z
3 1/2-x,y,1/2+z
4 1/2+x,-y,z

loop_
_atom_site_aniso_label
_atom_site_aniso_U_11
_atom_site_aniso_U_22
_atom_site_aniso_U_33
_atom_site_aniso_U_12
_atom_site_aniso_U_13
_atom_site_aniso_U_23
O1A 0.115(3) 0.074(3) 0.083(2) -0.011(2) -0.018(2) -0.0103(19)
O2A 0.146(4) 0.107(3) 0.066(2) 0.015(3) -0.021(3) 0.008(2)
O3A 0.217(7) 0.099(3) 0.071(3) -0.001(4) -0.007(3) -0.018(2)
N1A 0.081(3) 0.067(3) 0.056(2) -0.010(2) 0.0006(19) 0.0059(19)
N2A 0.080(3) 0.063(2) 0.054(2) -0.017(2) 0.0022(18) 0.0112(18)
N3A 0.0547(19) 0.050(2) 0.0518(19) -0.0050(16) 0.0006(14) 0.0012(15)
N4A 0.092(3) 0.081(3) 0.057(2) -0.005(3) -0.003(2) -0.002(2)
C1A 0.053(2) 0.044(2) 0.052(2) 0.0033(18) -0.0018(18) 0.0026(17)
C2A 0.062(2) 0.056(3) 0.053(2) 0.002(2) 0.000(2) 0.004(2)
C3A 0.073(3) 0.070(3) 0.058(2) 0.011(3) -0.005(2) -0.003(2)
C4A 0.107(4) 0.093(4) 0.051(2) 0.004(3) 0.001(3) 0.006(3)
C5A 0.075(3) 0.060(3) 0.065(3) -0.009(2) 0.002(2) 0.007(2)
C6A 0.051(2) 0.055(3) 0.045(2) -0.0043(18) 0.0043(17) 0.0041(18)
C7A 0.066(3) 0.055(3) 0.060(3) -0.001(2) -0.002(2) 0.005(2)
C8A 0.075(3) 0.058(3) 0.057(3) -0.004(2) 0.004(2) -0.006(2)
C9A 0.059(2) 0.069(3) 0.048(2) -0.002(2) 0.0011(18) 0.000(2)
C10A 0.066(3) 0.060(3) 0.054(2) -0.001(2) -0.001(2) 0.007(2)
C11A 0.064(3) 0.052(3) 0.057(2) 0.002(2) -0.0023(19) 0.0002(19)
O1B 0.110(3) 0.092(3) 0.063(2) -0.039(2) -0.0193(19) 0.0015(18)
O2B 0.139(4) 0.130(4) 0.061(3) 0.005(3) 0.017(2) -0.022(2)
O3B 0.105(3) 0.123(4) 0.057(2) -0.018(3) -0.003(2) 0.018(2)
N1B 0.069(2) 0.076(3) 0.051(2) -0.0069(19) 0.0015(18) 0.0005(18)
N2B 0.060(2) 0.084(3) 0.0470(19) -0.012(2) 0.0031(16) 0.0026(18)
N3B 0.058(2) 0.055(2) 0.0485(19) -0.0005(17) -0.0001(15) 0.0000(15)
N4B 0.074(3) 0.099(4) 0.047(2) -0.019(3) -0.0022(19) -0.004(2)
C1B 0.062(2) 0.050(2) 0.053(2) -0.0065(19) 0.0007(18) -0.0003(18)
C2B 0.060(2) 0.053(2) 0.052(2) -0.0023(18) 0.0045(19) 0.0005(18)
C3B 0.076(3) 0.054(3) 0.049(2) -0.003(2) -0.003(2) -0.0024(19)
C4B 0.090(4) 0.105(5) 0.050(2) -0.010(3) 0.002(3) 0.007(3)
C5B 0.072(3) 0.088(4) 0.068(3) -0.023(3) 0.006(2) 0.007(3)
C6B 0.060(2) 0.059(3) 0.041(2) 0.000(2) 0.0024(17) -0.0021(18)
C7B 0.090(3) 0.059(3) 0.053(2) 0.009(2) 0.004(2) 0.004(2)
C8B 0.084(3) 0.065(3) 0.059(3) 0.006(3) 0.004(2) 0.011(2)
C9B 0.055(2) 0.072(3) 0.044(2) -0.010(2) 0.0004(17) 0.000(2)
C10B 0.082(3) 0.070(3) 0.059(3) 0.005(3) 0.003(2) -0.012(2)
C11B 0.089(3) 0.060(3) 0.055(3) 0.009(3) 0.002(2) 0.000(2)

loop_
_atom_site_type_symbol
_atom_site_label
_atom_site_fract_x
_atom_site_fract_y
_atom_site_fract_z
_atom_site_U_iso_or_equiv
_atom_site_thermal_displace_type
_atom_site_calc_flag
_atom_site_refinement_flags
_atom_site_occupancy
O O1A 0.1681(6) 0.7317(4) 0.30010(16) 0.0907(16) Uani . . 1.000
O O2A 0.5412(8) 0.8545(4) 0.64933(16) 0.1063(18) Uani . . 1.000
O O3A 0.4670(10) 1.0325(5) 0.64815(18) 0.129(3) Uani . . 1.000
N N1A 0.4033(6) 0.9759(4) 0.35049(15) 0.0680(16) Uani . . 1.000
N N2A 0.4450(6) 0.9990(4) 0.39568(14) 0.0657(14) Uani . . 1.000
N N3A 0.3707(5) 0.9122(3) 0.42410(12) 0.0522(11) Uani . . 1.000
N N4A 0.4913(7) 0.9402(4) 0.62761(15) 0.0767(16) Uani . . 1.000
C C1A 0.2812(6) 0.8331(4) 0.39621(15) 0.0497(12) Uani . . 1.000
C C2A 0.3036(6) 0.8752(4) 0.34871(16) 0.0570(14) Uani . . 1.000
C C3A 0.2316(7) 0.8288(5) 0.30239(18) 0.0670(16) Uani . . 1.000
C C4A 0.2355(10) 0.9058(6) 0.2585(2) 0.084(2) Uani . . 1.000
C C5A 0.1735(7) 0.7346(4) 0.41484(19) 0.0667(17) Uani . . 1.000
C C6A 0.3986(6) 0.9188(4) 0.47594(15) 0.0503(14) Uani . . 1.000
C C7A 0.3940(7) 1.0257(4) 0.49864(17) 0.0603(17) Uani . . 1.000
C C8A 0.4254(7) 1.0344(4) 0.54869(16) 0.0633(17) Uani . . 1.000
C C9A 0.4592(7) 0.9331(4) 0.57459(16) 0.0587(14) Uani . . 1.000
C C10A 0.4634(7) 0.8257(4) 0.55236(16) 0.0600(16) Uani . . 1.000
C C11A 0.4341(6) 0.8185(4) 0.50253(16) 0.0577(16) Uani . . 1.000
O O1B -0.0706(6) 0.3153(4) 0.04016(14) 0.0883(16) Uani . . 1.000
O O2B 0.0771(8) 0.4308(5) 0.40221(15) 0.110(2) Uani . . 1.000
O O3B 0.1969(7) 0.2600(5) 0.40198(14) 0.0950(18) Uani . . 1.000
N N1B 0.3210(5) 0.4147(4) 0.10651(14) 0.0653(14) Uani . . 1.000
N N2B 0.3525(5) 0.4112(4) 0.15379(13) 0.0637(14) Uani . . 1.000
N N3B 0.1961(5) 0.3690(3) 0.17486(12) 0.0538(11) Uani . . 1.000
N N4B 0.1456(6) 0.3479(5) 0.38102(15) 0.0733(18) Uani . . 1.000
C C1B 0.0636(6) 0.3448(4) 0.14185(17) 0.0550(12) Uani . . 1.000
C C2B 0.1480(6) 0.3740(4) 0.09745(16) 0.0550(12) Uani . . 1.000
C C3B 0.0683(7) 0.3710(4) 0.04782(15) 0.0597(16) Uani . . 1.000
C C4B 0.1636(9) 0.4365(6) 0.00848(19) 0.082(2) Uani . . 1.000
C C5B -0.1210(8) 0.3025(5) 0.1540(2) 0.0760(19) Uani . . 1.000
C C6B 0.1834(6) 0.3626(4) 0.22757(15) 0.0533(14) Uani . . 1.000
C C7B 0.2290(8) 0.2619(4) 0.25147(17) 0.0673(16) Uani . . 1.000
C C8B 0.2177(7) 0.2566(4) 0.30211(19) 0.0693(17) Uani . . 1.000
C C9B 0.1605(6) 0.3519(5) 0.32681(16) 0.0570(14) Uani . . 1.000
C C10B 0.1174(7) 0.4558(5) 0.30392(19) 0.0703(17) Uani . . 1.000
C C11B 0.1287(8) 0.4607(5) 0.25360(18) 0.0680(17) Uani . . 1.000
H H5A1 0.24880 0.66610 0.41530 0.1000 Uiso calc R 1.000
H H7A 0.36970 1.09220 0.48030 0.0730 Uiso calc R 1.000
H H5A2 0.06950 0.72180 0.39380 0.1000 Uiso calc R 1.000
H H8A 0.42390 1.10620 0.56440 0.0760 Uiso calc R 1.000
H H5A3 0.13180 0.75140 0.44750 0.1000 Uiso calc R 1.000
H H4A1 0.17180 0.86890 0.23190 0.1260 Uiso calc R 1.000
H H10A 0.48560 0.75900 0.57070 0.0720 Uiso calc R 1.000
H H4A2 0.36060 0.92010 0.24920 0.1260 Uiso calc R 1.000
H H11A 0.43810 0.74690 0.48680 0.0690 Uiso calc R 1.000
H H4A3 0.17660 0.97820 0.26620 0.1260 Uiso calc R 1.000
H H5B1 -0.13290 0.22300 0.14380 0.1140 Uiso calc R 1.000
H H5B2 -0.21100 0.34910 0.13740 0.1140 Uiso calc R 1.000
H H5B3 -0.13980 0.30770 0.18890 0.1140 Uiso calc R 1.000
H H4B1 0.28300 0.40340 0.00310 0.1230 Uiso calc R 1.000
H H4B2 0.17640 0.51630 0.01820 0.1230 Uiso calc R 1.000
H H4B3 0.09310 0.43210 -0.02130 0.1230 Uiso calc R 1.000
H H7B 0.26730 0.19720 0.23370 0.0800 Uiso calc R 1.000
H H8B 0.24890 0.18890 0.31880 0.0830 Uiso calc R 1.000
H H10B 0.08170 0.52040 0.32210 0.0840 Uiso calc R 1.000
H H11B 0.10010 0.52910 0.23710 0.0820 Uiso calc R 1.000

loop_
_atom_type_symbol
_atom_type_description
_atom_type_scat_dispersion_real
_atom_type_scat_dispersion_imag
_atom_type_scat_source
O O 0.0492 0.0322 'International Tables Vol C Tables 4.2.6.8 and 6.1.1.4'
N N 0.0311 0.0180 'International Tables Vol C Tables 4.2.6.8 and 6.1.1.4'
H H 0.0000 0.0000 'International Tables Vol C Tables 4.2.6.8 and 6.1.1.4'
C C 0.0181 0.0091 'International Tables Vol C Tables 4.2.6.8 and 6.1.1.4'

loop_
_geom_angle_atom_site_label_1
_geom_angle_atom_site_label_2
_geom_angle_atom_site_label_3
_geom_angle
_geom_angle_publ_flag
N2A N1A C2A 109.4(4) no
N1A N2A N3A 107.1(4) no
N2A N3A C1A 111.3(3) no
N2A N3A C6A 117.5(3) no
C1A N3A C6A 131.2(4) no
O2A N4A O3A 122.3(5) no
O2A N4A C9A 119.1(4) no
O3A N4A C9A 118.7(5) no
N2B N1B C2B 109.2(4) no
N1B N2B N3B 106.2(3) no
N2B N3B C1B 113.0(3) no
N2B N3B C6B 119.4(3) no
C1B N3B C6B 127.5(4) no
O3B N4B C9B 118.0(5) no
O2B N4B O3B 123.5(4) no
O2B N4B C9B 118.5(5) no
N3A C1A C5A 125.6(4) no
C2A C1A C5A 130.7(4) no
N3A C1A C2A 103.4(4) no
N1A C2A C1A 108.9(4) no
N1A C2A C3A 121.9(4) no
C1A C2A C3A 129.1(4) no
O1A C3A C2A 121.1(5) no
O1A C3A C4A 121.0(5) no
C2A C3A C4A 117.8(5) no
N3A C6A C11A 119.9(4) no
N3A C6A C7A 119.2(4) no
C7A C6A C11A 120.9(4) no
C6A C7A C8A 120.1(4) no
C7A C8A C9A 118.0(4) no
C8A C9A C10A 122.4(4) no
N4A C9A C8A 118.9(4) no
N4A C9A C10A 118.7(4) no
C9A C10A C11A 119.0(4) no
C6A C11A C10A 119.6(4) no
C3A C4A H4A1 109.00 no
C3A C4A H4A2 109.00 no
H4A1 C4A H4A2 110.00 no
H4A1 C4A H4A3 109.00 no
C3A C4A H4A3 109.00 no
H4A2 C4A H4A3 109.00 no
C1A C5A H5A1 109.00 no
C1A C5A H5A2 109.00 no
C1A C5A H5A3 109.00 no
H5A1 C5A H5A2 109.00 no
H5A1 C5A H5A3 110.00 no
H5A2 C5A H5A3 110.00 no
C8A C7A H7A 120.00 no
C6A C7A H7A 120.00 no
C9A C8A H8A 121.00 no
C7A C8A H8A 121.00 no
C9A C10A H10A 121.00 no
C11A C10A H10A 120.00 no
C6A C11A H11A 120.00 no
C10A C11A H11A 120.00 no
N3B C1B C2B 102.3(4) no
N3B C1B C5B 125.0(4) no
C2B C1B C5B 132.7(4) no
N1B C2B C1B 109.4(4) no
N1B C2B C3B 122.5(4) no
C1B C2B C3B 128.0(4) no
O1B C3B C2B 119.9(4) no
O1B C3B C4B 122.3(4) no
C2B C3B C4B 117.9(4) no
N3B C6B C7B 120.1(4) no
N3B C6B C11B 119.0(4) no
C7B C6B C11B 120.9(4) no
C6B C7B C8B 119.8(4) no
C7B C8B C9B 118.6(4) no
N4B C9B C8B 119.5(5) no
N4B C9B C10B 117.3(5) no
C8B C9B C10B 123.1(4) no
C9B C10B C11B 118.1(5) no
C6B C11B C10B 119.5(5) no
C3B C4B H4B1 109.00 no
C3B C4B H4B2 109.00 no
C3B C4B H4B3 109.00 no
H4B1 C4B H4B2 109.00 no
H4B1 C4B H4B3 110.00 no
H4B2 C4B H4B3 110.00 no
C1B C5B H5B1 109.00 no
C1B C5B H5B2 109.00 no
C1B C5B H5B3 109.00 no
H5B1 C5B H5B2 110.00 no
H5B1 C5B H5B3 109.00 no
H5B2 C5B H5B3 109.00 no
C6B C7B H7B 120.00 no
C8B C7B H7B 120.00 no
C7B C8B H8B 121.00 no
C9B C8B H8B 121.00 no
C9B C10B H10B 121.00 no
C11B C10B H10B 121.00 no
C6B C11B H11B 120.00 no
C10B C11B H11B 120.00 no

loop_
_geom_bond_atom_site_label_1
_geom_bond_atom_site_label_2
_geom_bond_distance
_geom_bond_publ_flag
O1A C3A 1.211(7) no
O2A N4A 1.206(7) no
O3A N4A 1.213(7) no
O1B C3B 1.215(7) no
O2B N4B 1.221(8) no
O3B N4B 1.220(8) no
N1A N2A 1.295(6) no
N1A C2A 1.368(6) no
N2A N3A 1.374(6) no
N3A C1A 1.352(6) no
N3A C6A 1.428(5) no
N4A C9A 1.464(6) no
N1B N2B 1.308(5) no
N1B C2B 1.366(6) no
N2B N3B 1.364(5) no
N3B C1B 1.347(6) no
N3B C6B 1.440(5) no
N4B C9B 1.480(6) no
C1A C5A 1.468(7) no
C1A C2A 1.390(6) no
C2A C3A 1.466(7) no
C3A C4A 1.488(8) no
C6A C7A 1.377(6) no
C6A C11A 1.387(6) no
C7A C8A 1.385(6) no
C8A C9A 1.384(6) no
C9A C10A 1.376(6) no
C10A C11A 1.376(6) no
C4A H4A1 0.9600 no
C4A H4A2 0.9600 no
C4A H4A3 0.9600 no
C5A H5A3 0.9600 no
C5A H5A2 0.9600 no
C5A H5A1 0.9600 no
C7A H7A 0.9300 no
C8A H8A 0.9300 no
C10A H10A 0.9300 no
C11A H11A 0.9300 no
C1B C2B 1.397(6) no
C1B C5B 1.467(7) no
C2B C3B 1.471(6) no
C3B C4B 1.482(7) no
C6B C7B 1.370(6) no
C6B C11B 1.391(7) no
C7B C8B 1.382(7) no
C8B C9B 1.352(7) no
C9B C10B 1.384(8) no
C10B C11B 1.373(7) no
C4B H4B1 0.9600 no
C4B H4B2 0.9600 no
C4B H4B3 0.9600 no
C5B H5B1 0.9600 no
C5B H5B2 0.9600 no
C5B H5B3 0.9600 no
C7B H7B 0.9300 no
C8B H8B 0.9300 no
C10B H10B 0.9300 no
C11B H11B 0.9300 no

loop_
_geom_hbond_atom_site_label_D
_geom_hbond_atom_site_label_H
_geom_hbond_atom_site_label_A
_geom_hbond_site_symmetry_A
_geom_hbond_distance_DH
_geom_hbond_distance_HA
_geom_hbond_distance_DA
_geom_hbond_angle_DHA
_geom_hbond_publ_flag
C5B H5B1 O3A 3_544 0.96 2.51 3.306(8) 141 yes
C10B H10B O1A . 0.93 2.58 3.197(7) 124 yes

loop_
_geom_torsion_atom_site_label_1
_geom_torsion_atom_site_label_2
_geom_torsion_atom_site_label_3
_geom_torsion_atom_site_label_4
_geom_torsion
_geom_torsion_publ_flag
C2A N1A N2A N3A -0.3(5) no
N2A N1A C2A C1A 0.3(5) no
N2A N1A C2A C3A 178.0(4) no
N1A N2A N3A C1A 0.2(5) no
N1A N2A N3A C6A -180.0(4) no
N2A N3A C1A C2A 0.0(5) no
N2A N3A C1A C5A -174.7(4) no
C6A N3A C1A C2A -179.9(4) no
C6A N3A C1A C5A 5.4(7) no
N2A N3A C6A C7A 37.8(6) no
N2A N3A C6A C11A -140.7(4) no
C1A N3A C6A C7A -142.4(5) no
C1A N3A C6A C11A 39.1(7) no
O2A N4A C9A C8A -171.7(5) no
O2A N4A C9A C10A 8.5(8) no
O3A N4A C9A C8A 8.2(8) no
O3A N4A C9A C10A -171.7(6) no
C2B N1B N2B N3B -0.7(5) no
N2B N1B C2B C1B 1.1(6) no
N2B N1B C2B C3B 177.6(4) no
N1B N2B N3B C6B -175.6(4) no
N1B N2B N3B C1B 0.2(5) no
N2B N3B C1B C2B 0.5(5) no
N2B N3B C1B C5B -177.6(5) no
C1B N3B C6B C11B -90.7(6) no
C6B N3B C1B C5B -2.3(7) no
N2B N3B C6B C7B -94.0(5) no
C6B N3B C1B C2B 175.9(4) no
C1B N3B C6B C7B 90.9(6) no
N2B N3B C6B C11B 84.5(5) no
O3B N4B C9B C8B 4.5(7) no
O2B N4B C9B C10B 8.1(7) no
O2B N4B C9B C8B -173.1(5) no
O3B N4B C9B C10B -174.3(5) no
N3A C1A C2A N1A -0.2(5) no
N3A C1A C2A C3A -177.7(5) no
C5A C1A C2A C3A -3.4(8) no
C5A C1A C2A N1A 174.2(5) no
C1A C2A C3A O1A -14.0(8) no
C1A C2A C3A C4A 164.8(5) no
N1A C2A C3A C4A -12.5(7) no
N1A C2A C3A O1A 168.8(5) no
N3A C6A C11A C10A 179.1(4) no
N3A C6A C7A C8A -178.3(4) no
C11A C6A C7A C8A 0.1(7) no
C7A C6A C11A C10A 0.6(7) no
C6A C7A C8A C9A -0.6(7) no
C7A C8A C9A C10A 0.3(8) no
C7A C8A C9A N4A -179.5(5) no
N4A C9A C10A C11A -179.7(4) no
C8A C9A C10A C11A 0.4(8) no
C9A C10A C11A C6A -0.9(7) no
N3B C1B C2B N1B -0.9(5) no
N3B C1B C2B C3B -177.2(4) no
C5B C1B C2B N1B 177.0(5) no
C5B C1B C2B C3B 0.7(9) no
N1B C2B C3B O1B 166.6(5) no
N1B C2B C3B C4B -12.9(7) no
C1B C2B C3B O1B -17.6(8) no
C1B C2B C3B C4B 162.9(5) no
N3B C6B C7B C8B 179.6(4) no
C11B C6B C7B C8B 1.1(8) no
N3B C6B C11B C10B -179.5(5) no
C7B C6B C11B C10B -1.1(8) no
C6B C7B C8B C9B 0.3(8) no
C7B C8B C9B N4B 179.4(5) no
C7B C8B C9B C10B -1.8(8) no
N4B C9B C10B C11B -179.4(5) no
C8B C9B C10B C11B 1.9(8) no
C9B C10B C11B C6B -0.4(8) no
